data_4315468
loop_
_publ_author_name
'Kelsey R. Margulieux'
'Chivin Sun'
'Lev N. Zakharov'
'Andrew W. Holland'
'Joshua J. Pak'

_publ_section_title
;
 Stepwise Introduction of Thiolates in Copper-Indium Binuclear Complexes
;
_journal_name_full 'Inorganic Chemistry'
_journal_page_first 3959
_journal_page_last 3961
_journal_paper_doi 10.1021/ic9025602
_journal_volume 49
_journal_year 2010
_chemical_formula_sum 'C44 H41 Cl3 Cu In P2 S'
_chemical_formula_weight 948.48
_chemical_name_systematic
;

 ?

;
_space_group_IT_number 14
_symmetry_cell_setting monoclinic
_symmetry_space_group_name_Hall '-P 2yn'
_symmetry_space_group_name_H-M 'P 1 21/n 1'
_atom_sites_solution_hydrogens geom
_atom_sites_solution_primary direct
_atom_sites_solution_secondary difmap
_audit_creation_method SHELXLTL
_cell_angle_alpha 90.00
_cell_angle_beta 101.107(4)
_cell_angle_gamma 90.00
_cell_formula_units_Z 4
_cell_length_a 15.261(3)
_cell_length_b 16.245(4)
_cell_length_c 17.372(4)
_cell_measurement_reflns_used 8859
_cell_measurement_temperature 173(2)
_cell_measurement_theta_max 23.06
_cell_measurement_theta_min 2.34
_cell_volume 4226.1(17)
_computing_cell_refinement 'Bruker SAINT'
_computing_data_collection 'Bruker SMART'
_computing_data_reduction 'Bruker SAINT'
_computing_molecular_graphics 'Bruker SHELXTL'
_computing_publication_material 'Bruker SHELXTL'
_computing_structure_refinement 'Bruker SHELXTL'
_computing_structure_solution 'Bruker SHELXTL'
_diffrn_ambient_temperature 173(2)
_diffrn_measured_fraction_theta_full 1.000
_diffrn_measured_fraction_theta_max 1.000
_diffrn_measurement_device_type 'CCD area detector Bruker Apex'
_diffrn_measurement_method 'phi and omega scans'
_diffrn_radiation_monochromator graphite
_diffrn_radiation_source 'fine-focus sealed tube'
_diffrn_radiation_type MoK\a
_diffrn_radiation_wavelength 0.71073
_diffrn_reflns_av_R_equivalents 0.0512
_diffrn_reflns_av_sigmaI/netI 0.0386
_diffrn_reflns_limit_h_max 19
_diffrn_reflns_limit_h_min -19
_diffrn_reflns_limit_k_max 20
_diffrn_reflns_limit_k_min -20
_diffrn_reflns_limit_l_max 22
_diffrn_reflns_limit_l_min -22
_diffrn_reflns_number 48508
_diffrn_reflns_theta_full 27.00
_diffrn_reflns_theta_max 27.00
_diffrn_reflns_theta_min 1.63
_diffrn_standards_decay_% 0
_exptl_absorpt_coefficient_mu 1.394
_exptl_absorpt_correction_T_max 0.8288
_exptl_absorpt_correction_T_min 0.7584
_exptl_absorpt_correction_type multi-scan
_exptl_absorpt_process_details SADABS
_exptl_crystal_colour colorless
_exptl_crystal_density_diffrn 1.491
_exptl_crystal_density_method 'not measured'
_exptl_crystal_description block
_exptl_crystal_F_000 1920
_exptl_crystal_size_max 0.21
_exptl_crystal_size_mid 0.19
_exptl_crystal_size_min 0.14
_refine_diff_density_max 0.422
_refine_diff_density_min -0.296
_refine_diff_density_rms 0.072
_refine_ls_extinction_method none
_refine_ls_goodness_of_fit_ref 1.017
_refine_ls_hydrogen_treatment constr
_refine_ls_matrix_type full
_refine_ls_number_parameters 469
_refine_ls_number_reflns 9232
_refine_ls_number_restraints 0
_refine_ls_restrained_S_all 1.017
_refine_ls_R_factor_all 0.0433
_refine_ls_R_factor_gt 0.0309
_refine_ls_shift/su_max 0.001
_refine_ls_shift/su_mean 0.000
_refine_ls_structure_factor_coef Fsqd
_refine_ls_weighting_details 'calc w=1/[\s^2^(Fo^2^)+(0.0312P)^2^+1.1442P] where P=(Fo^2^+2Fc^2^)/3'
_refine_ls_weighting_scheme calc
_refine_ls_wR_factor_gt 0.0659
_refine_ls_wR_factor_ref 0.0722
_reflns_number_gt 7577
_reflns_number_total 9232
_reflns_threshold_expression >2sigma(I)
_cod_data_source_file ic9025602_si_003_2.cif
_cod_data_source_block 2
_cod_depositor_comments
;
The following automatic conversions were performed:

'_symmetry_cell_setting' value 'Monoclinic' changed to 'monoclinic'
according to the built-in table from CIF Core dictionary named
'cif_core.dic' version 2.4.1 from 2010-06-29.

Automatic conversion script
Id: cif_fix_values 1646 2011-03-28 12:23:43Z adriana 
;
_cod_original_cell_volume 4226.0(16)
_cod_database_code 4315468

loop_
_symmetry_equiv_pos_as_xyz
'x, y, z'
'-x+1/2, y+1/2, -z+1/2'
'-x, -y, -z'
'x-1/2, -y-1/2, z-1/2'

loop_
_atom_site_label
_atom_site_type_symbol
_atom_site_fract_x
_atom_site_fract_y
_atom_site_fract_z
_atom_site_U_iso_or_equiv
_atom_site_adp_type
_atom_site_occupancy
_atom_site_symmetry_multiplicity
_atom_site_calc_flag
_atom_site_refinement_flags
_atom_site_disorder_assembly
_atom_site_disorder_group
Cu1 Cu 0.257437(19) 0.082245(18) 0.356442(17) 0.02371(8) Uani 1 1 d . . .
In1 In 0.387911(11) 0.133188(10) 0.233488(10) 0.02493(6) Uani 1 1 d . . .
Cl1 Cl 0.26488(4) 0.21828(4) 0.25075(4) 0.03155(15) Uani 1 1 d . . .
Cl2 Cl 0.37826(6) 0.08461(4) 0.10488(4) 0.0480(2) Uani 1 1 d . . .
Cl3 Cl 0.51678(4) 0.21394(4) 0.26645(4) 0.03803(16) Uani 1 1 d . . .
P1 P 0.12233(4) 0.03139(4) 0.30041(4) 0.02156(13) Uani 1 1 d . . .
P2 P 0.30265(4) 0.13905(4) 0.47694(3) 0.02044(13) Uani 1 1 d . . .
S1 S 0.37834(4) 0.01585(4) 0.31948(3) 0.02295(13) Uani 1 1 d . . .
C1 C 0.34694(18) -0.06976(15) 0.25024(16) 0.0332(6) Uani 1 1 d . . .
H1A H 0.3117 -0.1106 0.2737 0.040 Uiso 1 1 calc R . .
H1B H 0.3090 -0.0486 0.2015 0.040 Uiso 1 1 calc R . .
C2 C 0.4283(2) -0.11098(18) 0.23055(18) 0.0439(7) Uani 1 1 d . . .
H2A H 0.4096 -0.1561 0.1936 0.066 Uiso 1 1 calc R . .
H2B H 0.4653 -0.1329 0.2786 0.066 Uiso 1 1 calc R . .
H2C H 0.4628 -0.0708 0.2067 0.066 Uiso 1 1 calc R . .
C3 C 0.11293(15) -0.01050(15) 0.20157(14) 0.0232(5) Uani 1 1 d . . .
C4 C 0.07657(18) -0.08757(16) 0.17939(16) 0.0345(6) Uani 1 1 d . . .
H4A H 0.0568 -0.1219 0.2169 0.041 Uiso 1 1 calc R . .
C5 C 0.0692(2) -0.11430(18) 0.10253(17) 0.0413(7) Uani 1 1 d . . .
H5A H 0.0447 -0.1670 0.0877 0.050 Uiso 1 1 calc R . .
C6 C 0.0972(2) -0.06505(18) 0.04783(16) 0.0412(7) Uani 1 1 d . . .
H6A H 0.0915 -0.0835 -0.0048 0.049 Uiso 1 1 calc R . .
C7 C 0.13366(19) 0.01138(18) 0.06913(16) 0.0373(7) Uani 1 1 d . . .
H7A H 0.1532 0.0453 0.0312 0.045 Uiso 1 1 calc R . .
C8 C 0.14181(16) 0.03852(16) 0.14539(14) 0.0282(6) Uani 1 1 d . . .
H8A H 0.1673 0.0910 0.1598 0.034 Uiso 1 1 calc R . .
C9 C 0.09438(15) -0.05548(14) 0.35783(13) 0.0228(5) Uani 1 1 d . . .
C10 C 0.15540(18) -0.11969(15) 0.37331(15) 0.0314(6) Uani 1 1 d . . .
H10A H 0.2093 -0.1173 0.3536 0.038 Uiso 1 1 calc R . .
C11 C 0.13874(19) -0.18673(16) 0.41681(15) 0.0347(6) Uani 1 1 d . . .
H11A H 0.1800 -0.2312 0.4251 0.042 Uiso 1 1 calc R . .
C12 C 0.06264(19) -0.18972(17) 0.44836(16) 0.0377(7) Uani 1 1 d . . .
H12A H 0.0515 -0.2357 0.4789 0.045 Uiso 1 1 calc R . .
C13 C 0.00315(19) -0.12580(18) 0.43521(17) 0.0405(7) Uani 1 1 d . . .
H13A H -0.0491 -0.1275 0.4574 0.049 Uiso 1 1 calc R . .
C14 C 0.01797(17) -0.05836(16) 0.38983(16) 0.0331(6) Uani 1 1 d . . .
H14A H -0.0241 -0.0146 0.3809 0.040 Uiso 1 1 calc R . .
C15 C 0.02574(16) 0.09941(14) 0.29052(14) 0.0244(5) Uani 1 1 d . . .
C16 C -0.05259(17) 0.08425(16) 0.23597(16) 0.0327(6) Uani 1 1 d . . .
H16A H -0.0565 0.0376 0.2025 0.039 Uiso 1 1 calc R . .
C17 C -0.12494(18) 0.13768(18) 0.23077(17) 0.0398(7) Uani 1 1 d . . .
H17A H -0.1783 0.1271 0.1938 0.048 Uiso 1 1 calc R . .
C18 C -0.11972(19) 0.20565(18) 0.27877(18) 0.0403(7) Uani 1 1 d . . .
H18A H -0.1690 0.2422 0.2744 0.048 Uiso 1 1 calc R . .
C19 C -0.0425(2) 0.22063(17) 0.33340(18) 0.0410(7) Uani 1 1 d . . .
H19A H -0.0392 0.2671 0.3671 0.049 Uiso 1 1 calc R . .
C20 C 0.03000(18) 0.16788(15) 0.33906(16) 0.0323(6) Uani 1 1 d . . .
H20A H 0.0829 0.1787 0.3764 0.039 Uiso 1 1 calc R . .
C21 C 0.41685(15) 0.17764(15) 0.50911(13) 0.0223(5) Uani 1 1 d . . .
C22 C 0.48649(17) 0.14463(17) 0.47862(15) 0.0350(6) Uani 1 1 d . . .
H22A H 0.4744 0.1043 0.4384 0.042 Uiso 1 1 calc R . .
C23 C 0.57380(18) 0.1699(2) 0.50621(17) 0.0450(8) Uani 1 1 d . . .
H23A H 0.6210 0.1467 0.4849 0.054 Uiso 1 1 calc R . .
C24 C 0.59224(18) 0.22837(18) 0.56426(16) 0.0398(7) Uani 1 1 d . . .
H24A H 0.6520 0.2459 0.5828 0.048 Uiso 1 1 calc R . .
C25 C 0.52365(18) 0.26145(18) 0.59540(17) 0.0397(7) Uani 1 1 d . . .
H25A H 0.5363 0.3016 0.6358 0.048 Uiso 1 1 calc R . .
C26 C 0.43620(17) 0.23656(16) 0.56812(15) 0.0304(6) Uani 1 1 d . . .
H26A H 0.3893 0.2599 0.5898 0.036 Uiso 1 1 calc R . .
C27 C 0.23607(15) 0.22207(14) 0.50736(14) 0.0235(5) Uani 1 1 d . . .
C28 C 0.21746(18) 0.28999(16) 0.45819(16) 0.0349(6) Uani 1 1 d . . .
H28A H 0.2370 0.2908 0.4095 0.042 Uiso 1 1 calc R . .
C29 C 0.1706(2) 0.35645(18) 0.47980(19) 0.0474(8) Uani 1 1 d . . .
H29A H 0.1592 0.4031 0.4464 0.057 Uiso 1 1 calc R . .
C30 C 0.1403(2) 0.35488(18) 0.54990(19) 0.0457(8) Uani 1 1 d . . .
H30A H 0.1070 0.3999 0.5641 0.055 Uiso 1 1 calc R . .
C31 C 0.15851(19) 0.28841(18) 0.59890(18) 0.0416(7) Uani 1 1 d . . .
H31A H 0.1382 0.2877 0.6473 0.050 Uiso 1 1 calc R . .
C32 C 0.20658(17) 0.22186(16) 0.57811(15) 0.0315(6) Uani 1 1 d . . .
H32A H 0.2192 0.1761 0.6125 0.038 Uiso 1 1 calc R . .
C33 C 0.29618(15) 0.05483(14) 0.54557(13) 0.0225(5) Uani 1 1 d . . .
C34 C 0.36917(17) 0.02851(15) 0.60022(15) 0.0290(6) Uani 1 1 d . . .
H34A H 0.4239 0.0578 0.6061 0.035 Uiso 1 1 calc R . .
C35 C 0.36331(19) -0.03995(17) 0.64633(17) 0.0373(7) Uani 1 1 d . . .
H35A H 0.4142 -0.0578 0.6830 0.045 Uiso 1 1 calc R . .
C36 C 0.2840(2) -0.08217(16) 0.63920(17) 0.0370(7) Uani 1 1 d . . .
H36A H 0.2802 -0.1292 0.6709 0.044 Uiso 1 1 calc R . .
C37 C 0.20974(19) -0.05630(17) 0.58591(16) 0.0353(6) Uani 1 1 d . . .
H37A H 0.1547 -0.0849 0.5816 0.042 Uiso 1 1 calc R . .
C38 C 0.21596(17) 0.01147(16) 0.53894(15) 0.0294(6) Uani 1 1 d . . .
H38A H 0.1652 0.0287 0.5018 0.035 Uiso 1 1 calc R . .
C1S C 0.8107(2) 0.8387(2) 0.13665(19) 0.0528(9) Uani 1 1 d . . .
H1SA H 0.8548 0.8038 0.1223 0.063 Uiso 1 1 calc R . .
C2S C 0.7333(3) 0.8557(2) 0.08367(18) 0.0547(9) Uani 1 1 d . . .
H2SA H 0.7244 0.8331 0.0323 0.066 Uiso 1 1 calc R . .
C3S C 0.6692(2) 0.9050(2) 0.10487(18) 0.0529(8) Uani 1 1 d . . .
H3SA H 0.6157 0.9162 0.0683 0.063 Uiso 1 1 calc R . .
C4S C 0.6820(2) 0.9384(2) 0.17868(19) 0.0509(8) Uani 1 1 d . . .
H4SA H 0.6376 0.9728 0.1933 0.061 Uiso 1 1 calc R . .
C5S C 0.7598(2) 0.92182(18) 0.23167(17) 0.0453(8) Uani 1 1 d . . .
H5SA H 0.7691 0.9446 0.2830 0.054 Uiso 1 1 calc R . .
C6S C 0.8235(2) 0.87246(18) 0.21006(18) 0.0440(7) Uani 1 1 d . . .
H6SA H 0.8772 0.8615 0.2464 0.053 Uiso 1 1 calc R . .

loop_
_atom_site_aniso_label
_atom_site_aniso_U_11
_atom_site_aniso_U_22
_atom_site_aniso_U_33
_atom_site_aniso_U_23
_atom_site_aniso_U_13
_atom_site_aniso_U_12
Cu1 0.02124(16) 0.02718(16) 0.02242(15) -0.00452(12) 0.00348(12) -0.00274(12)
In1 0.02640(10) 0.02221(10) 0.02613(10) 0.00053(7) 0.00493(7) -0.00031(7)
Cl1 0.0302(3) 0.0254(3) 0.0393(4) 0.0027(3) 0.0073(3) 0.0033(3)
Cl2 0.0821(6) 0.0359(4) 0.0270(4) -0.0024(3) 0.0133(4) -0.0025(4)
Cl3 0.0287(3) 0.0283(3) 0.0554(4) 0.0062(3) 0.0039(3) -0.0042(3)
P1 0.0200(3) 0.0193(3) 0.0249(3) -0.0011(2) 0.0031(2) -0.0011(2)
P2 0.0183(3) 0.0224(3) 0.0203(3) -0.0020(2) 0.0029(2) 0.0000(2)
S1 0.0230(3) 0.0205(3) 0.0255(3) -0.0011(2) 0.0049(2) 0.0018(2)
C1 0.0357(15) 0.0229(13) 0.0423(16) -0.0079(12) 0.0106(12) -0.0035(11)
C2 0.0456(18) 0.0391(17) 0.0459(18) -0.0104(14) 0.0060(14) 0.0137(14)
C3 0.0181(12) 0.0255(13) 0.0245(12) -0.0019(10) 0.0007(9) 0.0019(10)
C4 0.0387(16) 0.0307(15) 0.0340(15) -0.0027(12) 0.0068(12) -0.0065(12)
C5 0.0502(18) 0.0319(16) 0.0408(17) -0.0132(13) 0.0067(14) -0.0076(13)
C6 0.0484(18) 0.0460(18) 0.0273(15) -0.0087(13) 0.0026(13) 0.0011(14)
C7 0.0410(17) 0.0419(17) 0.0284(14) 0.0027(12) 0.0051(12) -0.0034(13)
C8 0.0290(14) 0.0256(13) 0.0283(14) -0.0007(11) 0.0010(11) -0.0035(11)
C9 0.0236(13) 0.0213(12) 0.0232(12) -0.0006(10) 0.0036(10) -0.0043(10)
C10 0.0323(15) 0.0300(14) 0.0340(15) 0.0033(11) 0.0119(12) 0.0052(11)
C11 0.0449(17) 0.0246(14) 0.0353(15) 0.0019(12) 0.0097(13) 0.0038(12)
C12 0.0463(17) 0.0294(15) 0.0367(15) 0.0066(12) 0.0061(13) -0.0079(13)
C13 0.0301(15) 0.0453(18) 0.0491(18) 0.0088(14) 0.0150(13) -0.0100(13)
C14 0.0232(13) 0.0317(14) 0.0442(16) 0.0040(12) 0.0063(12) -0.0028(11)
C15 0.0229(13) 0.0205(12) 0.0305(13) 0.0043(10) 0.0067(10) -0.0014(10)
C16 0.0263(14) 0.0324(15) 0.0381(15) 0.0024(12) 0.0029(11) -0.0002(12)
C17 0.0246(15) 0.0467(18) 0.0462(17) 0.0119(14) 0.0022(13) 0.0037(13)
C18 0.0334(16) 0.0341(16) 0.0575(19) 0.0191(14) 0.0189(14) 0.0120(13)
C19 0.0451(18) 0.0269(15) 0.0564(19) -0.0001(13) 0.0236(15) 0.0035(13)
C20 0.0324(15) 0.0253(14) 0.0404(16) -0.0011(12) 0.0101(12) -0.0017(11)
C21 0.0220(12) 0.0240(13) 0.0203(12) 0.0010(10) 0.0026(10) -0.0025(10)
C22 0.0260(14) 0.0485(17) 0.0305(14) -0.0164(13) 0.0057(11) -0.0058(12)
C23 0.0236(14) 0.069(2) 0.0446(18) -0.0179(16) 0.0110(13) -0.0041(14)
C24 0.0231(14) 0.0533(19) 0.0413(17) -0.0088(14) 0.0016(12) -0.0110(13)
C25 0.0319(16) 0.0403(17) 0.0443(17) -0.0163(14) 0.0010(13) -0.0089(13)
C26 0.0240(13) 0.0337(15) 0.0341(14) -0.0080(12) 0.0068(11) -0.0007(11)
C27 0.0184(12) 0.0241(13) 0.0263(13) -0.0059(10) -0.0001(10) 0.0001(10)
C28 0.0389(16) 0.0312(15) 0.0340(15) -0.0019(12) 0.0056(12) 0.0049(12)
C29 0.054(2) 0.0304(16) 0.054(2) -0.0034(14) 0.0004(16) 0.0114(14)
C30 0.0392(17) 0.0350(17) 0.062(2) -0.0175(15) 0.0090(15) 0.0109(13)
C31 0.0383(17) 0.0429(17) 0.0484(18) -0.0175(14) 0.0201(14) -0.0022(14)
C32 0.0287(14) 0.0327(15) 0.0348(15) -0.0048(12) 0.0101(11) -0.0006(11)
C33 0.0227(12) 0.0234(12) 0.0224(12) -0.0057(10) 0.0070(10) 0.0010(10)
C34 0.0212(13) 0.0289(14) 0.0371(15) 0.0049(11) 0.0058(11) 0.0022(11)
C35 0.0331(15) 0.0355(16) 0.0448(17) 0.0132(13) 0.0114(13) 0.0117(13)
C36 0.0498(18) 0.0234(14) 0.0432(17) 0.0041(12) 0.0221(14) 0.0024(13)
C37 0.0403(16) 0.0336(15) 0.0353(15) -0.0053(12) 0.0153(13) -0.0153(13)
C38 0.0265(14) 0.0348(15) 0.0268(13) -0.0055(11) 0.0047(11) -0.0070(11)
C1S 0.064(2) 0.049(2) 0.0451(19) -0.0069(15) 0.0104(17) 0.0178(17)
C2S 0.080(3) 0.0475(19) 0.0324(17) -0.0098(14) -0.0004(16) 0.0090(18)
C3S 0.055(2) 0.059(2) 0.0394(18) 0.0060(16) -0.0044(15) 0.0047(17)
C4S 0.053(2) 0.054(2) 0.0469(19) 0.0013(16) 0.0112(16) 0.0160(16)
C5S 0.058(2) 0.0420(18) 0.0329(16) -0.0070(13) 0.0027(14) 0.0050(15)
C6S 0.0425(18) 0.0406(17) 0.0445(18) -0.0032(14) -0.0023(14) 0.0056(14)

loop_
_atom_type_symbol
_atom_type_description
_atom_type_scat_dispersion_real
_atom_type_scat_dispersion_imag
_atom_type_scat_source
C C 0.0033 0.0016 'International Tables Vol C Tables 4.2.6.8 and 6.1.1.4'
H H 0.0000 0.0000 'International Tables Vol C Tables 4.2.6.8 and 6.1.1.4'
P P 0.1023 0.0942 'International Tables Vol C Tables 4.2.6.8 and 6.1.1.4'
Cl Cl 0.1484 0.1585 'International Tables Vol C Tables 4.2.6.8 and 6.1.1.4'
Cu Cu 0.3201 1.2651 'International Tables Vol C Tables 4.2.6.8 and 6.1.1.4'
In In -0.7276 1.3100 'International Tables Vol C Tables 4.2.6.8 and 6.1.1.4'
S S 0.1246 0.1234 'International Tables Vol C Tables 4.2.6.8 and 6.1.1.4'

loop_
_geom_angle_atom_site_label_1
_geom_angle_atom_site_label_2
_geom_angle_atom_site_label_3
_geom_angle
_geom_angle_site_symmetry_1
_geom_angle_site_symmetry_3
_geom_angle_publ_flag
P1 Cu1 P2 129.48(3) . . ?
P1 Cu1 S1 114.65(3) . . ?
P2 Cu1 S1 109.02(3) . . ?
Cl3 In1 Cl2 108.47(3) . . ?
Cl3 In1 Cl1 106.72(3) . . ?
Cl2 In1 Cl1 113.96(3) . . ?
Cl3 In1 S1 115.71(2) . . ?
Cl2 In1 S1 108.63(3) . . ?
Cl1 In1 S1 103.47(2) . . ?
C15 P1 C9 104.49(11) . . ?
C15 P1 C3 102.80(11) . . ?
C9 P1 C3 103.96(11) . . ?
C15 P1 Cu1 118.22(8) . . ?
C9 P1 Cu1 109.70(8) . . ?
C3 P1 Cu1 116.16(8) . . ?
C27 P2 C33 105.11(11) . . ?
C27 P2 C21 102.02(11) . . ?
C33 P2 C21 102.96(11) . . ?
C27 P2 Cu1 118.66(8) . . ?
C33 P2 Cu1 104.59(8) . . ?
C21 P2 Cu1 121.46(8) . . ?
C1 S1 Cu1 114.16(9) . . ?
C1 S1 In1 103.21(9) . . ?
Cu1 S1 In1 87.20(2) . . ?
C2 C1 S1 111.23(19) . . ?
C2 C1 H1A 109.4 . . ?
S1 C1 H1A 109.4 . . ?
C2 C1 H1B 109.4 . . ?
S1 C1 H1B 109.4 . . ?
H1A C1 H1B 108.0 . . ?
C1 C2 H2A 109.5 . . ?
C1 C2 H2B 109.5 . . ?
H2A C2 H2B 109.5 . . ?
C1 C2 H2C 109.5 . . ?
H2A C2 H2C 109.5 . . ?
H2B C2 H2C 109.5 . . ?
C4 C3 C8 118.8(2) . . ?
C4 C3 P1 123.34(19) . . ?
C8 C3 P1 117.82(18) . . ?
C5 C4 C3 120.1(3) . . ?
C5 C4 H4A 120.0 . . ?
C3 C4 H4A 120.0 . . ?
C6 C5 C4 120.4(3) . . ?
C6 C5 H5A 119.8 . . ?
C4 C5 H5A 119.8 . . ?
C5 C6 C7 120.1(3) . . ?
C5 C6 H6A 119.9 . . ?
C7 C6 H6A 119.9 . . ?
C8 C7 C6 120.1(3) . . ?
C8 C7 H7A 119.9 . . ?
C6 C7 H7A 119.9 . . ?
C7 C8 C3 120.5(2) . . ?
C7 C8 H8A 119.8 . . ?
C3 C8 H8A 119.8 . . ?
C14 C9 C10 118.8(2) . . ?
C14 C9 P1 123.26(19) . . ?
C10 C9 P1 117.89(18) . . ?
C11 C10 C9 120.8(2) . . ?
C11 C10 H10A 119.6 . . ?
C9 C10 H10A 119.6 . . ?
C12 C11 C10 120.3(3) . . ?
C12 C11 H11A 119.8 . . ?
C10 C11 H11A 119.8 . . ?
C13 C12 C11 119.3(3) . . ?
C13 C12 H12A 120.3 . . ?
C11 C12 H12A 120.3 . . ?
C12 C13 C14 121.1(3) . . ?
C12 C13 H13A 119.5 . . ?
C14 C13 H13A 119.5 . . ?
C9 C14 C13 119.6(3) . . ?
C9 C14 H14A 120.2 . . ?
C13 C14 H14A 120.2 . . ?
C20 C15 C16 119.1(2) . . ?
C20 C15 P1 119.03(19) . . ?
C16 C15 P1 121.85(19) . . ?
C17 C16 C15 119.9(3) . . ?
C17 C16 H16A 120.1 . . ?
C15 C16 H16A 120.1 . . ?
C18 C17 C16 120.5(3) . . ?
C18 C17 H17A 119.8 . . ?
C16 C17 H17A 119.8 . . ?
C17 C18 C19 119.9(3) . . ?
C17 C18 H18A 120.0 . . ?
C19 C18 H18A 120.0 . . ?
C18 C19 C20 120.1(3) . . ?
C18 C19 H19A 120.0 . . ?
C20 C19 H19A 120.0 . . ?
C19 C20 C15 120.5(3) . . ?
C19 C20 H20A 119.7 . . ?
C15 C20 H20A 119.7 . . ?
C22 C21 C26 118.6(2) . . ?
C22 C21 P2 120.37(18) . . ?
C26 C21 P2 120.89(18) . . ?
C21 C22 C23 120.7(2) . . ?
C21 C22 H22A 119.7 . . ?
C23 C22 H22A 119.7 . . ?
C24 C23 C22 120.3(3) . . ?
C24 C23 H23A 119.8 . . ?
C22 C23 H23A 119.8 . . ?
C23 C24 C25 119.6(3) . . ?
C23 C24 H24A 120.2 . . ?
C25 C24 H24A 120.2 . . ?
C24 C25 C26 120.4(3) . . ?
C24 C25 H25A 119.8 . . ?
C26 C25 H25A 119.8 . . ?
C25 C26 C21 120.4(2) . . ?
C25 C26 H26A 119.8 . . ?
C21 C26 H26A 119.8 . . ?
C32 C27 C28 118.9(2) . . ?
C32 C27 P2 123.21(19) . . ?
C28 C27 P2 117.85(19) . . ?
C29 C28 C27 120.4(3) . . ?
C29 C28 H28A 119.8 . . ?
C27 C28 H28A 119.8 . . ?
C30 C29 C28 120.1(3) . . ?
C30 C29 H29A 120.0 . . ?
C28 C29 H29A 120.0 . . ?
C31 C30 C29 120.0(3) . . ?
C31 C30 H30A 120.0 . . ?
C29 C30 H30A 120.0 . . ?
C30 C31 C32 120.3(3) . . ?
C30 C31 H31A 119.8 . . ?
C32 C31 H31A 119.8 . . ?
C27 C32 C31 120.3(3) . . ?
C27 C32 H32A 119.8 . . ?
C31 C32 H32A 119.8 . . ?
C34 C33 C38 118.5(2) . . ?
C34 C33 P2 122.70(18) . . ?
C38 C33 P2 118.65(18) . . ?
C33 C34 C35 120.8(2) . . ?
C33 C34 H34A 119.6 . . ?
C35 C34 H34A 119.6 . . ?
C36 C35 C34 120.2(3) . . ?
C36 C35 H35A 119.9 . . ?
C34 C35 H35A 119.9 . . ?
C35 C36 C37 120.1(3) . . ?
C35 C36 H36A 119.9 . . ?
C37 C36 H36A 119.9 . . ?
C36 C37 C38 119.7(2) . . ?
C36 C37 H37A 120.1 . . ?
C38 C37 H37A 120.1 . . ?
C37 C38 C33 120.7(2) . . ?
C37 C38 H38A 119.7 . . ?
C33 C38 H38A 119.7 . . ?
C6S C1S C2S 119.5(3) . . ?
C6S C1S H1SA 120.2 . . ?
C2S C1S H1SA 120.2 . . ?
C3S C2S C1S 120.2(3) . . ?
C3S C2S H2SA 119.9 . . ?
C1S C2S H2SA 119.9 . . ?
C2S C3S C4S 120.2(3) . . ?
C2S C3S H3SA 119.9 . . ?
C4S C3S H3SA 119.9 . . ?
C3S C4S C5S 119.6(3) . . ?
C3S C4S H4SA 120.2 . . ?
C5S C4S H4SA 120.2 . . ?
C6S C5S C4S 119.8(3) . . ?
C6S C5S H5SA 120.1 . . ?
C4S C5S H5SA 120.1 . . ?
C1S C6S C5S 120.6(3) . . ?
C1S C6S H6SA 119.7 . . ?
C5S C6S H6SA 119.7 . . ?

loop_
_geom_bond_atom_site_label_1
_geom_bond_atom_site_label_2
_geom_bond_distance
_geom_bond_site_symmetry_2
_geom_bond_publ_flag
Cu1 P1 2.2601(8) . ?
Cu1 P2 2.2699(8) . ?
Cu1 S1 2.3315(7) . ?
In1 Cl3 2.3415(8) . ?
In1 Cl2 2.3472(8) . ?
In1 Cl1 2.3964(7) . ?
In1 S1 2.4434(7) . ?
P1 C15 1.824(2) . ?
P1 C9 1.825(2) . ?
P1 C3 1.827(2) . ?
P2 C27 1.827(2) . ?
P2 C33 1.830(2) . ?
P2 C21 1.835(2) . ?
S1 C1 1.841(3) . ?
C1 C2 1.506(4) . ?
C1 H1A 0.9900 . ?
C1 H1B 0.9900 . ?
C2 H2A 0.9800 . ?
C2 H2B 0.9800 . ?
C2 H2C 0.9800 . ?
C3 C4 1.393(3) . ?
C3 C8 1.395(3) . ?
C4 C5 1.388(4) . ?
C4 H4A 0.9500 . ?
C5 C6 1.372(4) . ?
C5 H5A 0.9500 . ?
C6 C7 1.382(4) . ?
C6 H6A 0.9500 . ?
C7 C8 1.379(3) . ?
C7 H7A 0.9500 . ?
C8 H8A 0.9500 . ?
C9 C14 1.386(3) . ?
C9 C10 1.390(3) . ?
C10 C11 1.377(4) . ?
C10 H10A 0.9500 . ?
C11 C12 1.377(4) . ?
C11 H11A 0.9500 . ?
C12 C13 1.369(4) . ?
C12 H12A 0.9500 . ?
C13 C14 1.393(4) . ?
C13 H13A 0.9500 . ?
C14 H14A 0.9500 . ?
C15 C20 1.390(3) . ?
C15 C16 1.397(3) . ?
C16 C17 1.394(4) . ?
C16 H16A 0.9500 . ?
C17 C18 1.377(4) . ?
C17 H17A 0.9500 . ?
C18 C19 1.385(4) . ?
C18 H18A 0.9500 . ?
C19 C20 1.388(4) . ?
C19 H19A 0.9500 . ?
C20 H20A 0.9500 . ?
C21 C22 1.384(3) . ?
C21 C26 1.392(3) . ?
C22 C23 1.388(4) . ?
C22 H22A 0.9500 . ?
C23 C24 1.374(4) . ?
C23 H23A 0.9500 . ?
C24 C25 1.377(4) . ?
C24 H24A 0.9500 . ?
C25 C26 1.388(3) . ?
C25 H25A 0.9500 . ?
C26 H26A 0.9500 . ?
C27 C32 1.388(3) . ?
C27 C28 1.391(3) . ?
C28 C29 1.387(4) . ?
C28 H28A 0.9500 . ?
C29 C30 1.383(4) . ?
C29 H29A 0.9500 . ?
C30 C31 1.370(4) . ?
C30 H30A 0.9500 . ?
C31 C32 1.393(4) . ?
C31 H31A 0.9500 . ?
C32 H32A 0.9500 . ?
C33 C34 1.385(3) . ?
C33 C38 1.398(3) . ?
C34 C35 1.384(4) . ?
C34 H34A 0.9500 . ?
C35 C36 1.376(4) . ?
C35 H35A 0.9500 . ?
C36 C37 1.383(4) . ?
C36 H36A 0.9500 . ?
C37 C38 1.384(4) . ?
C37 H37A 0.9500 . ?
C38 H38A 0.9500 . ?
C1S C6S 1.367(4) . ?
C1S C2S 1.378(4) . ?
C1S H1SA 0.9500 . ?
C2S C3S 1.369(5) . ?
C2S H2SA 0.9500 . ?
C3S C4S 1.371(4) . ?
C3S H3SA 0.9500 . ?
C4S C5S 1.382(4) . ?
C4S H4SA 0.9500 . ?
C5S C6S 1.367(4) . ?
C5S H5SA 0.9500 . ?
C6S H6SA 0.9500 . ?

loop_
_geom_torsion_atom_site_label_1
_geom_torsion_atom_site_label_2
_geom_torsion_atom_site_label_3
_geom_torsion_atom_site_label_4
_geom_torsion
_geom_torsion_site_symmetry_1
_geom_torsion_site_symmetry_2
_geom_torsion_site_symmetry_3
_geom_torsion_site_symmetry_4
_geom_torsion_publ_flag
P2 Cu1 P1 C15 57.69(10) . . . . ?
S1 Cu1 P1 C15 -154.91(9) . . . . ?
P2 Cu1 P1 C9 -61.90(9) . . . . ?
S1 Cu1 P1 C9 85.50(9) . . . . ?
P2 Cu1 P1 C3 -179.37(9) . . . . ?
S1 Cu1 P1 C3 -31.97(9) . . . . ?
P1 Cu1 P2 C27 -51.39(10) . . . . ?
S1 Cu1 P2 C27 159.81(9) . . . . ?
P1 Cu1 P2 C33 65.30(8) . . . . ?
S1 Cu1 P2 C33 -83.50(8) . . . . ?
P1 Cu1 P2 C21 -179.17(9) . . . . ?
S1 Cu1 P2 C21 32.02(10) . . . . ?
P1 Cu1 S1 C1 -0.56(10) . . . . ?
P2 Cu1 S1 C1 153.35(10) . . . . ?
P1 Cu1 S1 In1 102.68(3) . . . . ?
P2 Cu1 S1 In1 -103.42(3) . . . . ?
Cl3 In1 S1 C1 -131.79(9) . . . . ?
Cl2 In1 S1 C1 -9.55(9) . . . . ?
Cl1 In1 S1 C1 111.87(9) . . . . ?
Cl3 In1 S1 Cu1 114.04(3) . . . . ?
Cl2 In1 S1 Cu1 -123.72(3) . . . . ?
Cl1 In1 S1 Cu1 -2.29(2) . . . . ?
Cu1 S1 C1 C2 -178.61(17) . . . . ?
In1 S1 C1 C2 88.5(2) . . . . ?
C15 P1 C3 C4 -98.8(2) . . . . ?
C9 P1 C3 C4 9.9(2) . . . . ?
Cu1 P1 C3 C4 130.49(19) . . . . ?
C15 P1 C3 C8 79.5(2) . . . . ?
C9 P1 C3 C8 -171.75(19) . . . . ?
Cu1 P1 C3 C8 -51.1(2) . . . . ?
C8 C3 C4 C5 -0.3(4) . . . . ?
P1 C3 C4 C5 178.1(2) . . . . ?
C3 C4 C5 C6 -0.3(4) . . . . ?
C4 C5 C6 C7 0.6(5) . . . . ?
C5 C6 C7 C8 -0.2(4) . . . . ?
C6 C7 C8 C3 -0.4(4) . . . . ?
C4 C3 C8 C7 0.6(4) . . . . ?
P1 C3 C8 C7 -177.8(2) . . . . ?
C15 P1 C9 C14 -5.2(2) . . . . ?
C3 P1 C9 C14 -112.6(2) . . . . ?
Cu1 P1 C9 C14 122.5(2) . . . . ?
C15 P1 C9 C10 178.25(19) . . . . ?
C3 P1 C9 C10 70.8(2) . . . . ?
Cu1 P1 C9 C10 -54.1(2) . . . . ?
C14 C9 C10 C11 2.8(4) . . . . ?
P1 C9 C10 C11 179.5(2) . . . . ?
C9 C10 C11 C12 -2.5(4) . . . . ?
C10 C11 C12 C13 0.8(4) . . . . ?
C11 C12 C13 C14 0.7(4) . . . . ?
C10 C9 C14 C13 -1.3(4) . . . . ?
P1 C9 C14 C13 -177.8(2) . . . . ?
C12 C13 C14 C9 -0.4(4) . . . . ?
C9 P1 C15 C20 100.5(2) . . . . ?
C3 P1 C15 C20 -151.2(2) . . . . ?
Cu1 P1 C15 C20 -21.8(2) . . . . ?
C9 P1 C15 C16 -79.0(2) . . . . ?
C3 P1 C15 C16 29.3(2) . . . . ?
Cu1 P1 C15 C16 158.75(18) . . . . ?
C20 C15 C16 C17 0.2(4) . . . . ?
P1 C15 C16 C17 179.6(2) . . . . ?
C15 C16 C17 C18 0.3(4) . . . . ?
C16 C17 C18 C19 -0.8(4) . . . . ?
C17 C18 C19 C20 0.9(4) . . . . ?
C18 C19 C20 C15 -0.4(4) . . . . ?
C16 C15 C20 C19 -0.1(4) . . . . ?
P1 C15 C20 C19 -179.6(2) . . . . ?
C27 P2 C21 C22 -162.0(2) . . . . ?
C33 P2 C21 C22 89.2(2) . . . . ?
Cu1 P2 C21 C22 -27.1(2) . . . . ?
C27 P2 C21 C26 22.3(2) . . . . ?
C33 P2 C21 C26 -86.5(2) . . . . ?
Cu1 P2 C21 C26 157.11(17) . . . . ?
C26 C21 C22 C23 -0.1(4) . . . . ?
P2 C21 C22 C23 -176.0(2) . . . . ?
C21 C22 C23 C24 -0.1(5) . . . . ?
C22 C23 C24 C25 0.4(5) . . . . ?
C23 C24 C25 C26 -0.5(5) . . . . ?
C24 C25 C26 C21 0.2(4) . . . . ?
C22 C21 C26 C25 0.1(4) . . . . ?
P2 C21 C26 C25 175.9(2) . . . . ?
C33 P2 C27 C32 12.4(2) . . . . ?
C21 P2 C27 C32 -94.8(2) . . . . ?
Cu1 P2 C27 C32 128.81(19) . . . . ?
C33 P2 C27 C28 -170.26(19) . . . . ?
C21 P2 C27 C28 82.6(2) . . . . ?
Cu1 P2 C27 C28 -53.8(2) . . . . ?
C32 C27 C28 C29 0.3(4) . . . . ?
P2 C27 C28 C29 -177.2(2) . . . . ?
C27 C28 C29 C30 -1.3(4) . . . . ?
C28 C29 C30 C31 1.5(5) . . . . ?
C29 C30 C31 C32 -0.7(5) . . . . ?
C28 C27 C32 C31 0.6(4) . . . . ?
P2 C27 C32 C31 177.9(2) . . . . ?
C30 C31 C32 C27 -0.4(4) . . . . ?
C27 P2 C33 C34 -112.3(2) . . . . ?
C21 P2 C33 C34 -5.8(2) . . . . ?
Cu1 P2 C33 C34 122.04(19) . . . . ?
C27 P2 C33 C38 72.4(2) . . . . ?
C21 P2 C33 C38 178.87(19) . . . . ?
Cu1 P2 C33 C38 -53.31(19) . . . . ?
C38 C33 C34 C35 1.0(4) . . . . ?
P2 C33 C34 C35 -174.3(2) . . . . ?
C33 C34 C35 C36 -1.0(4) . . . . ?
C34 C35 C36 C37 -0.1(4) . . . . ?
C35 C36 C37 C38 1.0(4) . . . . ?
C36 C37 C38 C33 -1.0(4) . . . . ?
C34 C33 C38 C37 -0.1(4) . . . . ?
P2 C33 C38 C37 175.48(19) . . . . ?
C6S C1S C2S C3S -0.9(5) . . . . ?
C1S C2S C3S C4S 0.5(5) . . . . ?
C2S C3S C4S C5S -0.2(5) . . . . ?
C3S C4S C5S C6S 0.2(5) . . . . ?
C2S C1S C6S C5S 1.0(5) . . . . ?
C4S C5S C6S C1S -0.6(5) . . . . ?
